data_7214366
loop_
_publ_author_name
'Lodochnikova, Olga'
'Dobrynin, Alexey B.'
'Andreeva, Olga V.'
'Strobykina, Irina Yu'
'Kataev, Vladimir E.'
'Litvinov, Igor'

_publ_section_title
;
 Z&#x2019;=2 crystallization of the three isomeric piridinoylhydrazone
 derivatives of isosteviol: Inclusion of an &#x201C;extra&#x201D; molecule
 in a unitcell as a &#x201C;cost&#x201D; of transferring a robust
 mirror-symmetrical H-bonding motif from an racemic environment into a
 homochiral one
;
_journal_name_full CrystEngComm
_journal_paper_doi 10.1039/c4ce00173g
_journal_year 2014
_chemical_absolute_configuration syn
_chemical_formula_moiety 'C27 H37 N3 O3'
_chemical_formula_sum 'C27 H37 N3 O3'
_chemical_formula_weight 451.60
_chemical_melting_point 458
_chemical_name_systematic
;Methyl 16-[N'-(Pyridin-2-ylcarbonyl)hydrazono]-
ent-beyeran-19-oate
;
_space_group_IT_number 4
_symmetry_cell_setting monoclinic
_symmetry_Int_Tables_number 4
_symmetry_space_group_name_Hall 'P 2yb'
_symmetry_space_group_name_H-M 'P 1 21 1'
_atom_sites_solution_hydrogens geom
_atom_sites_solution_primary direct
_atom_sites_solution_secondary difmap
_audit_creation_method SHELXL-97
_cell_angle_alpha 90.00
_cell_angle_beta 95.599(6)
_cell_angle_gamma 90.00
_cell_formula_units_Z 4
_cell_length_a 8.161(3)
_cell_length_b 19.967(6)
_cell_length_c 14.987(5)
_cell_measurement_temperature 150(2)
_cell_volume 2430.5(14)
_computing_structure_refinement 'SHELXL-97 (Sheldrick, 1997)'
_diffrn_ambient_temperature 150(2)
_diffrn_measured_fraction_theta_full 0.999
_diffrn_measured_fraction_theta_max 0.999
_diffrn_radiation_monochromator graphite
_diffrn_radiation_type MoK\a
_diffrn_radiation_wavelength 0.71073
_diffrn_reflns_av_R_equivalents 0.0464
_diffrn_reflns_av_sigmaI/netI 0.0482
_diffrn_reflns_limit_h_max 10
_diffrn_reflns_limit_h_min -10
_diffrn_reflns_limit_k_max 26
_diffrn_reflns_limit_k_min -26
_diffrn_reflns_limit_l_max 19
_diffrn_reflns_limit_l_min -19
_diffrn_reflns_number 36785
_diffrn_reflns_theta_full 28.00
_diffrn_reflns_theta_max 28.00
_diffrn_reflns_theta_min 1.70
_diffrn_source 'fine-focus sealed tube'
_exptl_absorpt_coefficient_mu 0.081
_exptl_absorpt_correction_T_max 0.9841
_exptl_absorpt_correction_T_min 0.9762
_exptl_absorpt_correction_type multi-scan
_exptl_absorpt_process_details SADABS
_exptl_crystal_colour colorless
_exptl_crystal_density_diffrn 1.234
_exptl_crystal_density_method 'not measured'
_exptl_crystal_description prismatic
_exptl_crystal_F_000 976
_exptl_crystal_size_max 0.30
_exptl_crystal_size_mid 0.20
_exptl_crystal_size_min 0.20
_refine_diff_density_max 0.212
_refine_diff_density_min -0.195
_refine_diff_density_rms 0.036
_refine_ls_abs_structure_details 'Flack H D (1983), Acta Cryst. A39, 876-881'
_refine_ls_abs_structure_Flack -0.1(7)
_refine_ls_extinction_method none
_refine_ls_goodness_of_fit_ref 1.028
_refine_ls_hydrogen_treatment mixed
_refine_ls_matrix_type full
_refine_ls_number_parameters 611
_refine_ls_number_reflns 11706
_refine_ls_number_restraints 1
_refine_ls_restrained_S_all 1.028
_refine_ls_R_factor_all 0.0518
_refine_ls_R_factor_gt 0.0424
_refine_ls_shift/su_max 0.002
_refine_ls_shift/su_mean 0.000
_refine_ls_structure_factor_coef Fsqd
_refine_ls_weighting_details 'calc w=1/[\s^2^(Fo^2^)+(0.0461P)^2^+0.1117P] where P=(Fo^2^+2Fc^2^)/3'
_refine_ls_weighting_scheme calc
_refine_ls_wR_factor_gt 0.0924
_refine_ls_wR_factor_ref 0.0976
_reflns_number_gt 10058
_reflns_number_total 11706
_reflns_threshold_expression >2sigma(I)
_cod_data_source_file c4ce00173g1.cif
_cod_data_source_block ch247_fin3
_cod_original_cell_volume 2430.5(13)
_cod_original_sg_symbol_H-M 'P 21'
_cod_database_code 7214366

loop_
_symmetry_equiv_pos_as_xyz
'x, y, z'
'-x, y+1/2, -z'

loop_
_atom_site_label
_atom_site_type_symbol
_atom_site_fract_x
_atom_site_fract_y
_atom_site_fract_z
_atom_site_U_iso_or_equiv
_atom_site_adp_type
_atom_site_occupancy
_atom_site_symmetry_multiplicity
_atom_site_calc_flag
_atom_site_refinement_flags
C1A C 0.8824(2) 1.14436(8) 0.73585(11) 0.0290(4) Uani 1 1 d .
H1A1 H 0.8396 1.1594 0.6750 0.035 Uiso 1 1 calc R
H1A2 H 0.7866 1.1333 0.7689 0.035 Uiso 1 1 calc R
C1B C 0.6687(2) 0.49509(10) 0.60657(11) 0.0358(4) Uani 1 1 d .
H1B1 H 0.5867 0.4789 0.5583 0.043 Uiso 1 1 calc R
H1B2 H 0.7341 0.5308 0.5809 0.043 Uiso 1 1 calc R
C2A C 0.9770(2) 1.20169(9) 0.78361(12) 0.0330(4) Uani 1 1 d .
H2A1 H 0.9062 1.2420 0.7811 0.040 Uiso 1 1 calc R
H2A2 H 1.0038 1.1897 0.8475 0.040 Uiso 1 1 calc R
C2B C 0.7828(3) 0.43754(10) 0.63679(12) 0.0427(5) Uani 1 1 d .
H2B1 H 0.8293 0.4181 0.5840 0.051 Uiso 1 1 calc R
H2B2 H 0.8752 0.4548 0.6781 0.051 Uiso 1 1 calc R
C3A C 1.1351(2) 1.21788(9) 0.74250(13) 0.0342(4) Uani 1 1 d .
H3A1 H 1.1962 1.2524 0.7798 0.041 Uiso 1 1 calc R
H3A2 H 1.1066 1.2373 0.6822 0.041 Uiso 1 1 calc R
C3B C 0.6935(3) 0.38341(10) 0.68362(12) 0.0409(5) Uani 1 1 d .
H3B1 H 0.7741 0.3488 0.7060 0.049 Uiso 1 1 calc R
H3B2 H 0.6121 0.3619 0.6394 0.049 Uiso 1 1 calc R
C4A C 1.2486(2) 1.15736(8) 0.73372(11) 0.0294(4) Uani 1 1 d .
C4B C 0.6041(2) 0.40891(9) 0.76237(11) 0.0314(4) Uani 1 1 d .
C5A C 1.14442(19) 1.10016(8) 0.68445(10) 0.0246(3) Uani 1 1 d .
H5A H 1.1037 1.1199 0.6251 0.030 Uiso 1 1 calc R
C5B C 0.49072(19) 0.46847(8) 0.72946(11) 0.0269(3) Uani 1 1 d .
H5B H 0.4116 0.4487 0.6814 0.032 Uiso 1 1 calc R
C6A C 1.24214(19) 1.03880(8) 0.66137(11) 0.0268(3) Uani 1 1 d .
H6A1 H 1.3438 1.0530 0.6357 0.032 Uiso 1 1 calc R
H6A2 H 1.2743 1.0127 0.7165 0.032 Uiso 1 1 calc R
C6B C 0.3817(2) 0.49622(9) 0.79772(12) 0.0318(4) Uani 1 1 d .
H6B1 H 0.3329 0.4588 0.8295 0.038 Uiso 1 1 calc R
H6B2 H 0.4488 0.5236 0.8426 0.038 Uiso 1 1 calc R
C7A C 1.13960(19) 0.99531(8) 0.59437(11) 0.0278(3) Uani 1 1 d .
H7A1 H 1.1149 1.0209 0.5381 0.033 Uiso 1 1 calc R
H7A2 H 1.2052 0.9556 0.5805 0.033 Uiso 1 1 calc R
C7B C 0.2455(2) 0.53889(9) 0.75068(13) 0.0343(4) Uani 1 1 d .
H7B1 H 0.1734 0.5099 0.7101 0.041 Uiso 1 1 calc R
H7B2 H 0.1779 0.5574 0.7962 0.041 Uiso 1 1 calc R
C8A C 0.97935(19) 0.97190(8) 0.62677(10) 0.0244(3) Uani 1 1 d .
C8B C 0.30709(19) 0.59619(8) 0.69669(11) 0.0278(3) Uani 1 1 d .
C9A C 0.88385(18) 1.03172(8) 0.66203(10) 0.0239(3) Uani 1 1 d .
H9A H 0.8471 1.0591 0.6079 0.029 Uiso 1 1 calc R
C9B C 0.4381(2) 0.57180(8) 0.63619(10) 0.0268(3) Uani 1 1 d .
H9B H 0.3767 0.5433 0.5893 0.032 Uiso 1 1 calc R
C10A C 0.98587(18) 1.08064(8) 0.72747(10) 0.0232(3) Uani 1 1 d .
C10B C 0.57696(19) 0.52542(8) 0.68185(10) 0.0260(3) Uani 1 1 d .
C11A C 0.72492(19) 1.00643(9) 0.69786(11) 0.0279(3) Uani 1 1 d .
H11A H 0.7534 0.9837 0.7560 0.033 Uiso 1 1 calc R
H11B H 0.6544 1.0453 0.7088 0.033 Uiso 1 1 calc R
C11B C 0.5020(2) 0.63134(9) 0.58515(11) 0.0337(4) Uani 1 1 d .
H11C H 0.5754 0.6587 0.6271 0.040 Uiso 1 1 calc R
H11D H 0.5680 0.6143 0.5380 0.040 Uiso 1 1 calc R
C12A C 0.62777(19) 0.95816(9) 0.63419(11) 0.0305(4) Uani 1 1 d .
H12A H 0.5738 0.9836 0.5828 0.037 Uiso 1 1 calc R
H12B H 0.5404 0.9369 0.6658 0.037 Uiso 1 1 calc R
C12B C 0.3637(2) 0.67582(10) 0.54173(11) 0.0387(4) Uani 1 1 d .
H12C H 0.3094 0.6526 0.4884 0.046 Uiso 1 1 calc R
H12D H 0.4120 0.7179 0.5211 0.046 Uiso 1 1 calc R
C13A C 0.7370(2) 0.90328(9) 0.59887(11) 0.0293(4) Uani 1 1 d .
C13B C 0.2336(2) 0.69300(9) 0.60561(12) 0.0354(4) Uani 1 1 d .
C14A C 0.8686(2) 0.93837(9) 0.55047(11) 0.0294(4) Uani 1 1 d .
H14A H 0.8189 0.9721 0.5076 0.035 Uiso 1 1 calc R
H14B H 0.9316 0.9058 0.5177 0.035 Uiso 1 1 calc R
C14B C 0.1635(2) 0.62706(9) 0.63643(13) 0.0364(4) Uani 1 1 d .
H14C H 0.1300 0.5976 0.5847 0.044 Uiso 1 1 calc R
H14D H 0.0673 0.6350 0.6705 0.044 Uiso 1 1 calc R
C15A C 1.00003(18) 0.91345(8) 0.69415(11) 0.0241(3) Uani 1 1 d .
H15A H 1.0968 0.8857 0.6835 0.029 Uiso 1 1 calc R
H15B H 1.0138 0.9303 0.7565 0.029 Uiso 1 1 calc R
C15B C 0.3677(2) 0.65803(8) 0.75303(10) 0.0271(3) Uani 1 1 d .
H15C H 0.3129 0.6605 0.8090 0.032 Uiso 1 1 calc R
H15D H 0.4883 0.6561 0.7686 0.032 Uiso 1 1 calc R
C16A C 0.84398(19) 0.87384(8) 0.67723(11) 0.0262(3) Uani 1 1 d .
C16B C 0.3214(2) 0.71726(9) 0.69341(11) 0.0292(4) Uani 1 1 d .
C17A C 0.6345(2) 0.85152(10) 0.54396(13) 0.0407(4) Uani 1 1 d .
H17A H 0.7073 0.8175 0.5220 0.061 Uiso 1 1 calc R
H17B H 0.5724 0.8735 0.4929 0.061 Uiso 1 1 calc R
H17C H 0.5577 0.8302 0.5816 0.061 Uiso 1 1 calc R
C17B C 0.1069(3) 0.74213(11) 0.56290(14) 0.0500(5) Uani 1 1 d .
H17D H 0.0214 0.7495 0.6034 0.075 Uiso 1 1 calc R
H17E H 0.0569 0.7238 0.5060 0.075 Uiso 1 1 calc R
H17F H 0.1609 0.7848 0.5518 0.075 Uiso 1 1 calc R
C18A C 1.3861(2) 1.17900(10) 0.67603(14) 0.0414(4) Uani 1 1 d .
H18A H 1.4393 1.2197 0.7014 0.062 Uiso 1 1 calc R
H18B H 1.3385 1.1880 0.6146 0.062 Uiso 1 1 calc R
H18C H 1.4679 1.1431 0.6754 0.062 Uiso 1 1 calc R
C18B C 0.4993(3) 0.35135(10) 0.79381(14) 0.0435(5) Uani 1 1 d .
H18D H 0.5666 0.3107 0.8014 0.065 Uiso 1 1 calc R
H18E H 0.4057 0.3433 0.7490 0.065 Uiso 1 1 calc R
H18F H 0.4587 0.3633 0.8511 0.065 Uiso 1 1 calc R
C19A C 1.3368(2) 1.13369(8) 0.82248(12) 0.0320(4) Uani 1 1 d .
C19B C 0.7310(2) 0.42472(9) 0.84030(11) 0.0337(4) Uani 1 1 d .
C20A C 1.02778(19) 1.05034(8) 0.82151(10) 0.0259(3) Uani 1 1 d .
H20A H 1.1152 1.0169 0.8193 0.039 Uiso 1 1 calc R
H20B H 0.9295 1.0290 0.8414 0.039 Uiso 1 1 calc R
H20C H 1.0653 1.0859 0.8637 0.039 Uiso 1 1 calc R
C20B C 0.70220(19) 0.56239(9) 0.74646(11) 0.0292(4) Uani 1 1 d .
H20D H 0.7983 0.5337 0.7614 0.044 Uiso 1 1 calc R
H20E H 0.6519 0.5736 0.8013 0.044 Uiso 1 1 calc R
H20F H 0.7367 0.6036 0.7181 0.044 Uiso 1 1 calc R
C21A C 1.3559(2) 1.14326(11) 0.98100(12) 0.0408(4) Uani 1 1 d .
H21A H 1.2811 1.1087 0.9997 0.061 Uiso 1 1 calc R
H21B H 1.3625 1.1801 1.0244 0.061 Uiso 1 1 calc R
H21C H 1.4657 1.1240 0.9781 0.061 Uiso 1 1 calc R
C21B C 0.7777(2) 0.45807(11) 0.99133(12) 0.0416(5) Uani 1 1 d .
H21D H 0.8387 0.4170 1.0085 0.062 Uiso 1 1 calc R
H21E H 0.7164 0.4727 1.0409 0.062 Uiso 1 1 calc R
H21F H 0.8550 0.4933 0.9775 0.062 Uiso 1 1 calc R
C22A C 0.8930(2) 0.74362(8) 0.83082(11) 0.0283(3) Uani 1 1 d .
C22B C 0.4385(2) 0.85644(8) 0.82117(11) 0.0284(4) Uani 1 1 d .
C23A C 1.2688(2) 0.70857(11) 1.03786(13) 0.0435(5) Uani 1 1 d .
H23A H 1.3520 0.7028 1.0862 0.052 Uiso 1 1 calc R
C23B C 0.8056(2) 0.88961(12) 1.03181(13) 0.0456(5) Uani 1 1 d .
H23B H 0.8904 0.8955 1.0793 0.055 Uiso 1 1 calc R
C24A C 1.2450(2) 0.76967(10) 0.99670(12) 0.0383(4) Uani 1 1 d .
H24A H 1.3154 0.8057 1.0166 0.046 Uiso 1 1 calc R
C24B C 0.7498(2) 0.82676(11) 1.00780(12) 0.0393(4) Uani 1 1 d .
H24B H 0.7965 0.7895 1.0405 0.047 Uiso 1 1 calc R
C25A C 1.0287(2) 0.72973(8) 0.90320(11) 0.0294(4) Uani 1 1 d .
C25B C 0.56811(19) 0.86867(9) 0.89710(11) 0.0274(3) Uani 1 1 d .
C26A C 1.0471(2) 0.66610(9) 0.93955(13) 0.0383(4) Uani 1 1 d .
H26A H 0.9769 0.6305 0.9180 0.046 Uiso 1 1 calc R
C26B C 0.6140(2) 0.93391(9) 0.91755(12) 0.0340(4) Uani 1 1 d .
H26B H 0.5628 0.9706 0.8856 0.041 Uiso 1 1 calc R
C27A C 1.1704(3) 0.65599(11) 1.00796(14) 0.0452(5) Uani 1 1 d .
H27A H 1.1870 0.6129 1.0341 0.054 Uiso 1 1 calc R
C27B C 0.7372(2) 0.94365(11) 0.98627(13) 0.0448(5) Uani 1 1 d .
H27B H 0.7741 0.9876 1.0018 0.054 Uiso 1 1 calc R
N1A N 0.80183(16) 0.82094(7) 0.71675(10) 0.0292(3) Uani 1 1 d .
N1B N 0.34199(17) 0.77919(7) 0.70922(9) 0.0304(3) Uani 1 1 d .
N2A N 0.91613(17) 0.80036(7) 0.78575(10) 0.0294(3) Uani 1 1 d .
N2B N 0.43467(17) 0.79311(7) 0.78995(9) 0.0279(3) Uani 1 1 d .
N3A N 1.12752(17) 0.78085(7) 0.92999(10) 0.0320(3) Uani 1 1 d .
N3B N 0.63312(17) 0.81524(8) 0.94075(9) 0.0327(3) Uani 1 1 d .
O1A O 1.43718(16) 1.08967(7) 0.82948(9) 0.0436(3) Uani 1 1 d .
O1B O 0.87655(17) 0.41752(10) 0.84005(9) 0.0629(5) Uani 1 1 d .
O2A O 1.29487(15) 1.16829(6) 0.89394(8) 0.0352(3) Uani 1 1 d .
O2B O 0.66410(15) 0.44515(7) 0.91331(8) 0.0366(3) Uani 1 1 d .
O3A O 0.77579(16) 0.70623(6) 0.81673(9) 0.0397(3) Uani 1 1 d .
O3B O 0.34683(16) 0.90106(6) 0.79225(9) 0.0423(3) Uani 1 1 d .
H2A H 1.000(2) 0.8256(10) 0.8053(13) 0.035(5) Uiso 1 1 d .
H2B H 0.512(2) 0.7671(10) 0.8102(13) 0.033(5) Uiso 1 1 d .

loop_
_atom_site_aniso_label
_atom_site_aniso_U_11
_atom_site_aniso_U_22
_atom_site_aniso_U_33
_atom_site_aniso_U_23
_atom_site_aniso_U_13
_atom_site_aniso_U_12
C1A 0.0292(8) 0.0298(9) 0.0280(9) 0.0014(7) 0.0035(7) 0.0081(7)
C1B 0.0429(10) 0.0424(10) 0.0230(9) 0.0001(8) 0.0072(7) 0.0099(8)
C2A 0.0367(9) 0.0254(8) 0.0376(10) -0.0004(7) 0.0074(8) 0.0093(7)
C2B 0.0496(11) 0.0525(12) 0.0271(9) -0.0034(8) 0.0090(8) 0.0191(10)
C3A 0.0428(10) 0.0231(8) 0.0375(10) 0.0005(7) 0.0080(8) 0.0022(7)
C3B 0.0550(11) 0.0392(10) 0.0270(9) -0.0041(8) -0.0030(8) 0.0174(9)
C4A 0.0311(8) 0.0244(8) 0.0338(9) -0.0021(7) 0.0086(7) -0.0014(7)
C4B 0.0373(9) 0.0304(9) 0.0253(8) -0.0007(7) -0.0022(7) 0.0030(7)
C5A 0.0268(8) 0.0232(8) 0.0242(8) 0.0018(6) 0.0046(6) 0.0022(6)
C5B 0.0274(8) 0.0288(8) 0.0235(8) -0.0029(7) -0.0027(6) -0.0025(7)
C6A 0.0243(7) 0.0261(8) 0.0310(8) -0.0004(7) 0.0075(6) 0.0006(6)
C6B 0.0294(8) 0.0342(9) 0.0326(9) 0.0031(7) 0.0077(7) -0.0037(7)
C7A 0.0276(8) 0.0295(8) 0.0273(8) -0.0016(7) 0.0074(7) 0.0043(7)
C7B 0.0232(8) 0.0377(10) 0.0425(10) -0.0014(8) 0.0055(7) -0.0033(7)
C8A 0.0232(7) 0.0293(8) 0.0206(7) -0.0009(6) 0.0016(6) 0.0020(6)
C8B 0.0238(8) 0.0300(8) 0.0286(9) -0.0043(7) -0.0023(6) -0.0021(7)
C9A 0.0219(7) 0.0301(8) 0.0192(7) 0.0023(6) -0.0002(6) 0.0047(6)
C9B 0.0289(8) 0.0286(8) 0.0221(8) -0.0045(6) -0.0021(6) 0.0002(7)
C10A 0.0244(7) 0.0228(8) 0.0222(7) 0.0009(6) 0.0020(6) 0.0042(6)
C10B 0.0271(8) 0.0303(8) 0.0205(8) -0.0019(6) 0.0025(6) 0.0000(7)
C11A 0.0198(7) 0.0344(9) 0.0292(8) -0.0005(7) 0.0010(6) 0.0047(6)
C11B 0.0441(10) 0.0350(9) 0.0222(8) 0.0002(7) 0.0047(7) 0.0030(8)
C12A 0.0221(8) 0.0393(10) 0.0288(9) 0.0009(7) -0.0038(6) 0.0031(7)
C12B 0.0563(12) 0.0360(10) 0.0219(8) -0.0013(7) -0.0067(8) 0.0022(9)
C13A 0.0252(8) 0.0344(9) 0.0269(8) -0.0018(7) -0.0051(6) 0.0004(7)
C13B 0.0396(10) 0.0321(9) 0.0311(9) -0.0042(7) -0.0133(8) 0.0050(8)
C14A 0.0313(8) 0.0349(9) 0.0216(8) -0.0025(7) 0.0004(6) 0.0038(7)
C14B 0.0273(8) 0.0397(10) 0.0394(10) -0.0102(8) -0.0114(7) 0.0014(7)
C15A 0.0204(7) 0.0243(8) 0.0270(8) -0.0019(6) 0.0000(6) 0.0016(6)
C15B 0.0269(8) 0.0317(9) 0.0220(8) -0.0027(6) -0.0011(6) 0.0003(7)
C16A 0.0215(7) 0.0298(8) 0.0268(8) -0.0052(7) 0.0006(6) 0.0006(6)
C16B 0.0264(8) 0.0342(9) 0.0259(8) -0.0031(7) -0.0034(7) 0.0026(7)
C17A 0.0360(10) 0.0452(11) 0.0378(10) -0.0058(9) -0.0117(8) -0.0039(8)
C17B 0.0560(12) 0.0449(11) 0.0432(12) -0.0091(9) -0.0256(10) 0.0128(10)
C18A 0.0437(10) 0.0336(10) 0.0494(11) -0.0061(9) 0.0178(9) -0.0098(8)
C18B 0.0520(12) 0.0324(10) 0.0439(11) 0.0037(9) -0.0067(9) -0.0035(9)
C19A 0.0270(8) 0.0292(9) 0.0400(10) -0.0084(8) 0.0047(7) -0.0074(7)
C19B 0.0362(9) 0.0395(10) 0.0246(8) 0.0027(7) -0.0012(7) 0.0034(8)
C20A 0.0263(8) 0.0284(8) 0.0230(8) -0.0009(6) 0.0019(6) -0.0007(6)
C20B 0.0235(8) 0.0347(9) 0.0289(8) -0.0015(7) 0.0003(6) -0.0015(7)
C21A 0.0362(9) 0.0508(12) 0.0348(10) -0.0058(9) 0.0012(8) -0.0047(9)
C21B 0.0446(11) 0.0510(12) 0.0274(9) -0.0049(8) -0.0050(8) -0.0036(9)
C22A 0.0292(8) 0.0255(8) 0.0312(9) -0.0020(7) 0.0083(7) -0.0023(7)
C22B 0.0274(8) 0.0283(9) 0.0290(9) -0.0003(7) 0.0003(7) -0.0017(7)
C23A 0.0379(10) 0.0587(13) 0.0348(10) 0.0125(9) 0.0083(8) 0.0156(10)
C23B 0.0289(9) 0.0766(16) 0.0310(10) -0.0136(10) 0.0008(8) -0.0119(10)
C24A 0.0318(9) 0.0494(11) 0.0338(10) 0.0050(8) 0.0034(8) 0.0021(8)
C24B 0.0301(9) 0.0585(12) 0.0289(9) -0.0067(9) -0.0001(7) 0.0063(9)
C25A 0.0300(8) 0.0284(9) 0.0317(9) 0.0028(7) 0.0134(7) 0.0024(7)
C25B 0.0238(7) 0.0336(9) 0.0249(8) -0.0044(7) 0.0036(6) -0.0016(7)
C26A 0.0419(10) 0.0307(9) 0.0449(11) 0.0048(8) 0.0180(9) 0.0036(8)
C26B 0.0367(9) 0.0343(9) 0.0319(9) -0.0047(7) 0.0086(7) -0.0069(8)
C27A 0.0530(12) 0.0428(11) 0.0427(11) 0.0171(9) 0.0195(9) 0.0184(10)
C27B 0.0458(11) 0.0517(12) 0.0384(11) -0.0172(9) 0.0111(9) -0.0232(10)
N1A 0.0229(7) 0.0315(7) 0.0322(8) -0.0010(6) -0.0024(6) -0.0013(6)
N1B 0.0314(7) 0.0321(8) 0.0260(7) -0.0040(6) -0.0054(6) 0.0018(6)
N2A 0.0252(7) 0.0289(7) 0.0331(8) 0.0025(6) -0.0025(6) -0.0054(6)
N2B 0.0264(7) 0.0293(8) 0.0264(7) -0.0032(6) -0.0064(6) 0.0015(6)
N3A 0.0286(7) 0.0343(8) 0.0333(8) 0.0061(6) 0.0036(6) -0.0011(6)
N3B 0.0303(7) 0.0396(8) 0.0273(7) -0.0037(6) -0.0011(6) 0.0032(6)
O1A 0.0392(7) 0.0453(8) 0.0450(8) -0.0109(6) -0.0027(6) 0.0115(6)
O1B 0.0363(8) 0.1193(14) 0.0314(7) -0.0037(8) -0.0065(6) 0.0226(9)
O2A 0.0349(6) 0.0354(7) 0.0353(7) -0.0083(5) 0.0029(5) 0.0002(5)
O2B 0.0359(6) 0.0478(7) 0.0252(6) -0.0056(5) -0.0016(5) -0.0022(6)
O3A 0.0396(7) 0.0302(7) 0.0491(8) -0.0017(6) 0.0031(6) -0.0115(6)
O3B 0.0437(7) 0.0328(7) 0.0469(8) -0.0025(6) -0.0134(6) 0.0080(6)

loop_
_atom_type_symbol
_atom_type_description
_atom_type_scat_dispersion_real
_atom_type_scat_dispersion_imag
_atom_type_scat_source
C C 0.0033 0.0016 'International Tables Vol C Tables 4.2.6.8 and 6.1.1.4'
H H 0.0000 0.0000 'International Tables Vol C Tables 4.2.6.8 and 6.1.1.4'
N N 0.0061 0.0033 'International Tables Vol C Tables 4.2.6.8 and 6.1.1.4'
O O 0.0106 0.0060 'International Tables Vol C Tables 4.2.6.8 and 6.1.1.4'

loop_
_geom_angle_atom_site_label_1
_geom_angle_atom_site_label_2
_geom_angle_atom_site_label_3
_geom_angle
C2A C1A C10A 113.78(13)
C2A C1A H1A1 108.8
C10A C1A H1A1 108.8
C2A C1A H1A2 108.8
C10A C1A H1A2 108.8
H1A1 C1A H1A2 107.7
C2B C1B C10B 114.01(14)
C2B C1B H1B1 108.7
C10B C1B H1B1 108.7
C2B C1B H1B2 108.7
C10B C1B H1B2 108.7
H1B1 C1B H1B2 107.6
C3A C2A C1A 112.46(14)
C3A C2A H2A1 109.1
C1A C2A H2A1 109.1
C3A C2A H2A2 109.1
C1A C2A H2A2 109.1
H2A1 C2A H2A2 107.8
C3B C2B C1B 111.69(16)
C3B C2B H2B1 109.3
C1B C2B H2B1 109.3
C3B C2B H2B2 109.3
C1B C2B H2B2 109.3
H2B1 C2B H2B2 107.9
C2A C3A C4A 114.26(14)
C2A C3A H3A1 108.7
C4A C3A H3A1 108.7
C2A C3A H3A2 108.7
C4A C3A H3A2 108.7
H3A1 C3A H3A2 107.6
C2B C3B C4B 113.98(15)
C2B C3B H3B1 108.8
C4B C3B H3B1 108.8
C2B C3B H3B2 108.8
C4B C3B H3B2 108.8
H3B1 C3B H3B2 107.7
C19A C4A C3A 113.99(14)
C19A C4A C18A 105.54(15)
C3A C4A C18A 107.78(14)
C19A C4A C5A 111.96(13)
C3A C4A C5A 108.07(13)
C18A C4A C5A 109.34(14)
C19B C4B C3B 108.74(15)
C19B C4B C18B 106.19(14)
C3B C4B C18B 108.00(15)
C19B C4B C5B 115.15(14)
C3B C4B C5B 108.80(13)
C18B C4B C5B 109.73(15)
C6A C5A C10A 111.69(13)
C6A C5A C4A 115.00(13)
C10A C5A C4A 115.10(13)
C6A C5A H5A 104.5
C10A C5A H5A 104.5
C4A C5A H5A 104.5
C6B C5B C10B 111.33(13)
C6B C5B C4B 115.66(14)
C10B C5B C4B 115.10(13)
C6B C5B H5B 104.4
C10B C5B H5B 104.4
C4B C5B H5B 104.4
C7A C6A C5A 110.14(13)
C7A C6A H6A1 109.6
C5A C6A H6A1 109.6
C7A C6A H6A2 109.6
C5A C6A H6A2 109.6
H6A1 C6A H6A2 108.1
C7B C6B C5B 109.96(14)
C7B C6B H6B1 109.7
C5B C6B H6B1 109.7
C7B C6B H6B2 109.7
C5B C6B H6B2 109.7
H6B1 C6B H6B2 108.2
C8A C7A C6A 113.76(13)
C8A C7A H7A1 108.8
C6A C7A H7A1 108.8
C8A C7A H7A2 108.8
C6A C7A H7A2 108.8
H7A1 C7A H7A2 107.7
C8B C7B C6B 113.94(14)
C8B C7B H7B1 108.8
C6B C7B H7B1 108.8
C8B C7B H7B2 108.8
C6B C7B H7B2 108.8
H7B1 C7B H7B2 107.7
C7A C8A C14A 111.06(13)
C7A C8A C15A 113.66(13)
C14A C8A C15A 100.13(13)
C7A C8A C9A 110.57(13)
C14A C8A C9A 108.09(12)
C15A C8A C9A 112.79(13)
C7B C8B C14B 110.06(14)
C7B C8B C9B 111.08(14)
C14B C8B C9B 108.24(14)
C7B C8B C15B 114.56(14)
C14B C8B C15B 100.68(13)
C9B C8B C15B 111.60(13)
C11A C9A C8A 109.65(13)
C11A C9A C10A 113.68(13)
C8A C9A C10A 116.16(12)
C11A C9A H9A 105.4
C8A C9A H9A 105.4
C10A C9A H9A 105.4
C11B C9B C8B 109.67(14)
C11B C9B C10B 114.20(14)
C8B C9B C10B 116.21(13)
C11B C9B H9B 105.2
C8B C9B H9B 105.2
C10B C9B H9B 105.2
C1A C10A C20A 108.93(13)
C1A C10A C5A 108.24(13)
C20A C10A C5A 111.05(12)
C1A C10A C9A 107.72(12)
C20A C10A C9A 112.65(13)
C5A C10A C9A 108.11(12)
C20B C10B C1B 108.16(14)
C20B C10B C5B 111.66(13)
C1B C10B C5B 108.95(14)
C20B C10B C9B 113.67(13)
C1B C10B C9B 107.16(13)
C5B C10B C9B 107.07(13)
C12A C11A C9A 113.23(14)
C12A C11A H11A 108.9
C9A C11A H11A 108.9
C12A C11A H11B 108.9
C9A C11A H11B 108.9
H11A C11A H11B 107.7
C12B C11B C9B 112.95(15)
C12B C11B H11C 109.0
C9B C11B H11C 109.0
C12B C11B H11D 109.0
C9B C11B H11D 109.0
H11C C11B H11D 107.8
C11A C12A C13A 112.49(13)
C11A C12A H12A 109.1
C13A C12A H12A 109.1
C11A C12A H12B 109.1
C13A C12A H12B 109.1
H12A C12A H12B 107.8
C11B C12B C13B 112.98(14)
C11B C12B H12C 109.0
C13B C12B H12C 109.0
C11B C12B H12D 109.0
C13B C12B H12D 109.0
H12C C12B H12D 107.8
C16A C13A C17A 113.69(15)
C16A C13A C14A 99.67(12)
C17A C13A C14A 115.53(15)
C16A C13A C12A 108.64(13)
C17A C13A C12A 111.33(14)
C14A C13A C12A 107.17(14)
C16B C13B C17B 113.81(15)
C16B C13B C14B 99.93(14)
C17B C13B C14B 115.12(16)
C16B C13B C12B 108.43(15)
C17B C13B C12B 111.39(16)
C14B C13B C12B 107.37(15)
C13A C14A C8A 103.67(13)
C13A C14A H14A 111.0
C8A C14A H14A 111.0
C13A C14A H14B 111.0
C8A C14A H14B 111.0
H14A C14A H14B 109.0
C13B C14B C8B 103.71(13)
C13B C14B H14C 111.0
C8B C14B H14C 111.0
C13B C14B H14D 111.0
C8B C14B H14D 111.0
H14C C14B H14D 109.0
C16A C15A C8A 104.58(12)
C16A C15A H15A 110.8
C8A C15A H15A 110.8
C16A C15A H15B 110.8
C8A C15A H15B 110.8
H15A C15A H15B 108.9
C16B C15B C8B 104.70(12)
C16B C15B H15C 110.8
C8B C15B H15C 110.8
C16B C15B H15D 110.8
C8B C15B H15D 110.8
H15C C15B H15D 108.9
N1A C16A C15A 128.45(15)
N1A C16A C13A 121.42(14)
C15A C16A C13A 110.05(14)
N1B C16B C15B 129.31(15)
N1B C16B C13B 121.15(15)
C15B C16B C13B 109.51(14)
C13A C17A H17A 109.5
C13A C17A H17B 109.5
H17A C17A H17B 109.5
C13A C17A H17C 109.5
H17A C17A H17C 109.5
H17B C17A H17C 109.5
C13B C17B H17D 109.5
C13B C17B H17E 109.5
H17D C17B H17E 109.5
C13B C17B H17F 109.5
H17D C17B H17F 109.5
H17E C17B H17F 109.5
C4A C18A H18A 109.5
C4A C18A H18B 109.5
H18A C18A H18B 109.5
C4A C18A H18C 109.5
H18A C18A H18C 109.5
H18B C18A H18C 109.5
C4B C18B H18D 109.5
C4B C18B H18E 109.5
H18D C18B H18E 109.5
C4B C18B H18F 109.5
H18D C18B H18F 109.5
H18E C18B H18F 109.5
O1A C19A O2A 122.07(17)
O1A C19A C4A 124.34(16)
O2A C19A C4A 113.56(15)
O1B C19B O2B 121.70(16)
O1B C19B C4B 125.17(17)
O2B C19B C4B 113.06(15)
C10A C20A H20A 109.5
C10A C20A H20B 109.5
H20A C20A H20B 109.5
C10A C20A H20C 109.5
H20A C20A H20C 109.5
H20B C20A H20C 109.5
C10B C20B H20D 109.5
C10B C20B H20E 109.5
H20D C20B H20E 109.5
C10B C20B H20F 109.5
H20D C20B H20F 109.5
H20E C20B H20F 109.5
O2A C21A H21A 109.5
O2A C21A H21B 109.5
H21A C21A H21B 109.5
O2A C21A H21C 109.5
H21A C21A H21C 109.5
H21B C21A H21C 109.5
O2B C21B H21D 109.5
O2B C21B H21E 109.5
H21D C21B H21E 109.5
O2B C21B H21F 109.5
H21D C21B H21F 109.5
H21E C21B H21F 109.5
O3A C22A N2A 125.30(16)
O3A C22A C25A 121.70(15)
N2A C22A C25A 113.00(14)
O3B C22B N2B 124.82(15)
O3B C22B C25B 121.08(15)
N2B C22B C25B 114.10(14)
C27A C23A C24A 118.78(18)
C27A C23A H23A 120.6
C24A C23A H23A 120.6
C27B C23B C24B 118.85(18)
C27B C23B H23B 120.6
C24B C23B H23B 120.6
N3A C24A C23A 123.03(19)
N3A C24A H24A 118.5
C23A C24A H24A 118.5
N3B C24B C23B 123.3(2)
N3B C24B H24B 118.3
C23B C24B H24B 118.3
N3A C25A C26A 122.86(17)
N3A C25A C22A 117.21(15)
C26A C25A C22A 119.93(16)
N3B C25B C26B 123.99(15)
N3B C25B C22B 117.39(15)
C26B C25B C22B 118.61(16)
C27A C26A C25A 118.03(19)
C27A C26A H26A 121.0
C25A C26A H26A 121.0
C27B C26B C25B 117.39(18)
C27B C26B H26B 121.3
C25B C26B H26B 121.3
C23A C27A C26A 119.52(18)
C23A C27A H27A 120.2
C26A C27A H27A 120.2
C23B C27B C26B 119.57(19)
C23B C27B H27B 120.2
C26B C27B H27B 120.2
C16A N1A N2A 113.57(13)
C16B N1B N2B 114.12(14)
C22A N2A N1A 120.58(14)
C22A N2A H2A 117.4(13)
N1A N2A H2A 121.7(13)
C22B N2B N1B 118.81(14)
C22B N2B H2B 117.2(13)
N1B N2B H2B 120.7(13)
C24A N3A C25A 117.73(16)
C25B N3B C24B 116.84(16)
C19A O2A C21A 116.76(15)
C19B O2B C21B 115.94(14)

loop_
_geom_bond_atom_site_label_1
_geom_bond_atom_site_label_2
_geom_bond_distance
C1A C2A 1.520(2)
C1A C10A 1.539(2)
C1A H1A1 0.9900
C1A H1A2 0.9900
C1B C2B 1.520(3)
C1B C10B 1.538(2)
C1B H1B1 0.9900
C1B H1B2 0.9900
C2A C3A 1.518(3)
C2A H2A1 0.9900
C2A H2A2 0.9900
C2B C3B 1.514(3)
C2B H2B1 0.9900
C2B H2B2 0.9900
C3A C4A 1.536(2)
C3A H3A1 0.9900
C3A H3A2 0.9900
C3B C4B 1.534(3)
C3B H3B1 0.9900
C3B H3B2 0.9900
C4A C19A 1.525(2)
C4A C18A 1.544(2)
C4A C5A 1.565(2)
C4B C19B 1.517(2)
C4B C18B 1.534(3)
C4B C5B 1.557(2)
C5A C6A 1.520(2)
C5A C10A 1.551(2)
C5A H5A 1.0000
C5B C6B 1.524(2)
C5B C10B 1.548(2)
C5B H5B 1.0000
C6A C7A 1.516(2)
C6A H6A1 0.9900
C6A H6A2 0.9900
C6B C7B 1.518(2)
C6B H6B1 0.9900
C6B H6B2 0.9900
C7A C8A 1.513(2)
C7A H7A1 0.9900
C7A H7A2 0.9900
C7B C8B 1.515(2)
C7B H7B1 0.9900
C7B H7B2 0.9900
C8A C14A 1.540(2)
C8A C15A 1.542(2)
C8A C9A 1.547(2)
C8B C14B 1.537(2)
C8B C9B 1.547(2)
C8B C15B 1.549(2)
C9A C11A 1.537(2)
C9A C10A 1.565(2)
C9A H9A 1.0000
C9B C11B 1.532(2)
C9B C10B 1.568(2)
C9B H9B 1.0000
C10A C20A 1.541(2)
C10B C20B 1.528(2)
C11A C12A 1.523(2)
C11A H11A 0.9900
C11A H11B 0.9900
C11B C12B 1.530(3)
C11B H11C 0.9900
C11B H11D 0.9900
C12A C13A 1.539(2)
C12A H12A 0.9900
C12A H12B 0.9900
C12B C13B 1.536(3)
C12B H12C 0.9900
C12B H12D 0.9900
C13A C16A 1.512(2)
C13A C17A 1.520(2)
C13A C14A 1.524(2)
C13B C16B 1.515(2)
C13B C17B 1.520(3)
C13B C14B 1.525(3)
C14A H14A 0.9900
C14A H14B 0.9900
C14B H14C 0.9900
C14B H14D 0.9900
C15A C16A 1.500(2)
C15A H15A 0.9900
C15A H15B 0.9900
C15B C16B 1.508(2)
C15B H15C 0.9900
C15B H15D 0.9900
C16A N1A 1.275(2)
C16B N1B 1.267(2)
C17A H17A 0.9800
C17A H17B 0.9800
C17A H17C 0.9800
C17B H17D 0.9800
C17B H17E 0.9800
C17B H17F 0.9800
C18A H18A 0.9800
C18A H18B 0.9800
C18A H18C 0.9800
C18B H18D 0.9800
C18B H18E 0.9800
C18B H18F 0.9800
C19A O1A 1.199(2)
C19A O2A 1.346(2)
C19B O1B 1.197(2)
C19B O2B 1.334(2)
C20A H20A 0.9800
C20A H20B 0.9800
C20A H20C 0.9800
C20B H20D 0.9800
C20B H20E 0.9800
C20B H20F 0.9800
C21A O2A 1.440(2)
C21A H21A 0.9800
C21A H21B 0.9800
C21A H21C 0.9800
C21B O2B 1.443(2)
C21B H21D 0.9800
C21B H21E 0.9800
C21B H21F 0.9800
C22A O3A 1.216(2)
C22A N2A 1.342(2)
C22A C25A 1.498(2)
C22B O3B 1.216(2)
C22B N2B 1.347(2)
C22B C25B 1.496(2)
C23A C27A 1.370(3)
C23A C24A 1.372(3)
C23A H23A 0.9500
C23B C27B 1.367(3)
C23B C24B 1.371(3)
C23B H23B 0.9500
C24A N3A 1.335(2)
C24A H24A 0.9500
C24B N3B 1.335(2)
C24B H24B 0.9500
C25A N3A 1.338(2)
C25A C26A 1.385(2)
C25B N3B 1.334(2)
C25B C26B 1.381(2)
C26A C27A 1.380(3)
C26A H26A 0.9500
C26B C27B 1.381(3)
C26B H26B 0.9500
C27A H27A 0.9500
C27B H27B 0.9500
N1A N2A 1.386(2)
N1B N2B 1.3910(19)
N2A H2A 0.88(2)
N2B H2B 0.85(2)

loop_
_geom_torsion_atom_site_label_1
_geom_torsion_atom_site_label_2
_geom_torsion_atom_site_label_3
_geom_torsion_atom_site_label_4
_geom_torsion
C10A C1A C2A C3A 53.22(19)
C10B C1B C2B C3B 53.9(2)
C1A C2A C3A C4A -53.0(2)
C1B C2B C3B C4B -54.3(2)
C2A C3A C4A C19A -73.30(19)
C2A C3A C4A C18A 169.91(16)
C2A C3A C4A C5A 51.85(19)
C2B C3B C4B C19B -73.51(19)
C2B C3B C4B C18B 171.67(16)
C2B C3B C4B C5B 52.6(2)
C19A C4A C5A C6A -59.78(18)
C3A C4A C5A C6A 173.87(14)
C18A C4A C5A C6A 56.82(19)
C19A C4A C5A C10A 72.18(17)
C3A C4A C5A C10A -54.16(17)
C18A C4A C5A C10A -171.22(14)
C19B C4B C5B C6B -62.50(19)
C3B C4B C5B C6B 175.18(15)
C18B C4B C5B C6B 57.21(18)
C19B C4B C5B C10B 69.62(18)
C3B C4B C5B C10B -52.71(18)
C18B C4B C5B C10B -170.67(14)
C10A C5A C6A C7A 60.85(17)
C4A C5A C6A C7A -165.59(13)
C10B C5B C6B C7B 62.42(17)
C4B C5B C6B C7B -163.73(14)
C5A C6A C7A C8A -58.26(18)
C5B C6B C7B C8B -57.0(2)
C6A C7A C8A C14A 170.41(14)
C6A C7A C8A C15A -77.60(17)
C6A C7A C8A C9A 50.42(18)
C6B C7B C8B C14B 168.17(15)
C6B C7B C8B C9B 48.32(19)
C6B C7B C8B C15B -79.26(19)
C7A C8A C9A C11A -177.85(13)
C14A C8A C9A C11A 60.40(16)
C15A C8A C9A C11A -49.35(16)
C7A C8A C9A C10A -47.27(17)
C14A C8A C9A C10A -169.02(13)
C15A C8A C9A C10A 81.22(16)
C7B C8B C9B C11B -178.03(14)
C14B C8B C9B C11B 61.04(17)
C15B C8B C9B C11B -48.85(17)
C7B C8B C9B C10B -46.65(18)
C14B C8B C9B C10B -167.58(13)
C15B C8B C9B C10B 82.53(17)
C2A C1A C10A C20A 68.09(17)
C2A C1A C10A C5A -52.76(18)
C2A C1A C10A C9A -169.44(13)
C6A C5A C10A C1A -171.81(13)
C4A C5A C10A C1A 54.68(17)
C6A C5A C10A C20A 68.66(17)
C4A C5A C10A C20A -64.85(17)
C6A C5A C10A C9A -55.39(16)
C4A C5A C10A C9A 171.10(12)
C11A C9A C10A C1A -65.06(16)
C8A C9A C10A C1A 166.30(13)
C11A C9A C10A C20A 55.10(17)
C8A C9A C10A C20A -73.54(16)
C11A C9A C10A C5A 178.18(12)
C8A C9A C10A C5A 49.54(17)
C2B C1B C10B C20B 69.6(2)
C2B C1B C10B C5B -52.0(2)
C2B C1B C10B C9B -167.50(15)
C6B C5B C10B C20B 67.10(17)
C4B C5B C10B C20B -67.02(17)
C6B C5B C10B C1B -173.50(13)
C4B C5B C10B C1B 52.38(17)
C6B C5B C10B C9B -57.92(16)
C4B C5B C10B C9B 167.96(12)
C11B C9B C10B C20B 56.42(18)
C8B C9B C10B C20B -72.82(18)
C11B C9B C10B C1B -63.03(17)
C8B C9B C10B C1B 167.74(14)
C11B C9B C10B C5B -179.79(13)
C8B C9B C10B C5B 50.98(17)
C8A C9A C11A C12A -47.36(17)
C10A C9A C11A C12A -179.25(12)
C8B C9B C11B C12B -47.30(18)
C10B C9B C11B C12B -179.73(13)
C9A C11A C12A C13A 47.45(19)
C9B C11B C12B C13B 46.9(2)
C11A C12A C13A C16A 47.75(19)
C11A C12A C13A C17A 173.69(15)
C11A C12A C13A C14A -59.09(17)
C11B C12B C13B C16B 49.0(2)
C11B C12B C13B C17B 174.93(16)
C11B C12B C13B C14B -58.19(18)
C16A C13A C14A C8A -43.05(15)
C17A C13A C14A C8A -165.26(14)
C12A C13A C14A C8A 70.03(15)
C7A C8A C14A C13A 166.39(13)
C15A C8A C14A C13A 46.02(15)
C9A C8A C14A C13A -72.16(15)
C16B C13B C14B C8B -43.72(17)
C17B C13B C14B C8B -166.04(15)
C12B C13B C14B C8B 69.30(17)
C7B C8B C14B C13B 166.19(14)
C9B C8B C14B C13B -72.24(17)
C15B C8B C14B C13B 44.92(16)
C7A C8A C15A C16A -148.30(13)
C14A C8A C15A C16A -29.83(15)
C9A C8A C15A C16A 84.83(15)
C7B C8B C15B C16B -145.61(14)
C14B C8B C15B C16B -27.59(16)
C9B C8B C15B C16B 87.07(15)
C8A C15A C16A N1A -179.42(16)
C8A C15A C16A C13A 3.88(17)
C17A C13A C16A N1A -29.4(2)
C14A C13A C16A N1A -152.96(15)
C12A C13A C16A N1A 95.11(19)
C17A C13A C16A C15A 147.53(15)
C14A C13A C16A C15A 24.01(16)
C12A C13A C16A C15A -87.91(16)
C8B C15B C16B N1B 178.79(18)
C8B C15B C16B C13B 1.07(18)
C17B C13B C16B N1B -28.6(3)
C14B C13B C16B N1B -151.89(17)
C12B C13B C16B N1B 95.91(19)
C17B C13B C16B C15B 149.30(17)
C14B C13B C16B C15B 26.05(17)
C12B C13B C16B C15B -86.14(17)
C3A C4A C19A O1A -175.79(16)
C18A C4A C19A O1A -57.7(2)
C5A C4A C19A O1A 61.2(2)
C3A C4A C19A O2A 2.54(19)
C18A C4A C19A O2A 120.61(15)
C5A C4A C19A O2A -120.52(14)
C3B C4B C19B O1B -0.9(3)
C18B C4B C19B O1B 115.1(2)
C5B C4B C19B O1B -123.2(2)
C3B C4B C19B O2B -177.81(15)
C18B C4B C19B O2B -61.81(19)
C5B C4B C19B O2B 59.8(2)
C27A C23A C24A N3A 1.6(3)
C27B C23B C24B N3B 1.2(3)
O3A C22A C25A N3A -162.46(16)
N2A C22A C25A N3A 17.2(2)
O3A C22A C25A C26A 17.4(2)
N2A C22A C25A C26A -162.94(15)
O3B C22B C25B N3B 162.37(16)
N2B C22B C25B N3B -17.4(2)
O3B C22B C25B C26B -18.0(2)
N2B C22B C25B C26B 162.19(15)
N3A C25A C26A C27A 1.8(3)
C22A C25A C26A C27A -178.04(15)
N3B C25B C26B C27B 1.4(3)
C22B C25B C26B C27B -178.18(15)
C24A C23A C27A C26A -2.0(3)
C25A C26A C27A C23A 0.4(3)
C24B C23B C27B C26B 0.1(3)
C25B C26B C27B C23B -1.3(3)
C15A C16A N1A N2A 2.3(2)
C13A C16A N1A N2A 178.69(14)
C15B C16B N1B N2B 6.8(3)
C13B C16B N1B N2B -175.69(15)
O3A C22A N2A N1A 0.0(3)
C25A C22A N2A N1A -179.70(13)
C16A N1A N2A C22A -176.71(15)
O3B C22B N2B N1B 12.5(3)
C25B C22B N2B N1B -167.73(14)
C16B N1B N2B C22B -167.85(15)
C23A C24A N3A C25A 0.5(3)
C26A C25A N3A C24A -2.2(2)
C22A C25A N3A C24A 177.60(15)
C26B C25B N3B C24B -0.3(2)
C22B C25B N3B C24B 179.35(15)
C23B C24B N3B C25B -1.1(3)
O1A C19A O2A C21A -9.7(2)
C4A C19A O2A C21A 171.93(14)
O1B C19B O2B C21B 0.1(3)
C4B C19B O2B C21B 177.22(15)
